data_7231723
loop_
_publ_author_name
'Li, Cheng'
'Deng, Zhao-Peng'
'Huo, Li-Hua'
'Gao, Shan'

_publ_section_title
;
 Cooperative effects of metal cations and coordination modes on
 luminescent s-block metal--organic complexes constructed from V-shaped
 4,4&#x2032;-sulfonyldiphenol
;
_journal_issue 46
_journal_name_full CrystEngComm
_journal_page_first 7513
_journal_paper_doi 10.1039/C8CE01591K
_journal_volume 20
_journal_year 2018
_chemical_formula_moiety 'C12 H11 Li O5 S'
_chemical_formula_sum 'C12 H11 Li O5 S'
_chemical_formula_weight 274.21
_space_group_IT_number 2
_space_group_name_Hall '-P 1'
_space_group_name_H-M_alt 'P -1'
_symmetry_cell_setting triclinic
_symmetry_space_group_name_Hall '-P 1'
_symmetry_space_group_name_H-M 'P -1'
_atom_sites_solution_hydrogens geom
_atom_sites_solution_primary direct
_atom_sites_solution_secondary difmap
_audit_creation_method SHELXL-97
_audit_update_record
;
2018-09-10 deposited with the CCDC.
2018-10-29 downloaded from the CCDC.
;
_cell_angle_alpha 73.540(16)
_cell_angle_beta 87.889(15)
_cell_angle_gamma 74.954(18)
_cell_formula_units_Z 2
_cell_length_a 6.1995(13)
_cell_length_b 10.621(2)
_cell_length_c 10.8086(17)
_cell_measurement_reflns_used 1418
_cell_measurement_temperature 295(2)
_cell_measurement_theta_max 27.56
_cell_measurement_theta_min 3.24
_cell_volume 658.6(2)
_computing_cell_refinement
;
CrysAlis Pro (Agilent, 2013)
;
_computing_data_collection
;
CrysAlis Pro (Agilent, 2013)
;
_computing_data_reduction
;
CrysAlis Pro (Agilent, 2013)
;
_computing_molecular_graphics '(K. Brandenburg, Diamond 3.1, 2009)'
_computing_publication_material '(K. Brandenburg, Diamond 3.1, 2009)'
_computing_structure_refinement 'SHELXL-97 (Sheldrick, 1997)'
_computing_structure_solution 'SHELXS-97 (Sheldrick, 1990)'
_diffrn_ambient_temperature 295(2)
_diffrn_detector_area_resol_mean 16.1954
_diffrn_measured_fraction_theta_full 0.997
_diffrn_measured_fraction_theta_max 0.997
_diffrn_measurement_device_type 'Xcalibur, Eos'
_diffrn_measurement_method '\w scans'
_diffrn_radiation_monochromator graphite
_diffrn_radiation_source 'Enhance (Mo) X-ray Source'
_diffrn_radiation_type MoK\a
_diffrn_radiation_wavelength 0.71073
_diffrn_reflns_av_R_equivalents 0.0692
_diffrn_reflns_av_sigmaI/netI 0.0780
_diffrn_reflns_limit_h_max 7
_diffrn_reflns_limit_h_min -5
_diffrn_reflns_limit_k_max 12
_diffrn_reflns_limit_k_min -12
_diffrn_reflns_limit_l_max 12
_diffrn_reflns_limit_l_min -12
_diffrn_reflns_number 3881
_diffrn_reflns_theta_full 25.00
_diffrn_reflns_theta_max 25.00
_diffrn_reflns_theta_min 3.24
_exptl_absorpt_coefficient_mu 0.256
_exptl_absorpt_correction_T_max 0.9578
_exptl_absorpt_correction_T_min 0.9483
_exptl_absorpt_correction_type multi-scan
_exptl_absorpt_process_details
; 
CrysAlis Pro (Agilent, 2013)
Empirical absorption correction using spherical harmonics,
 implemented in SCALE3 ABSPACK scaling algorithm. 
;
_exptl_crystal_colour colorless
_exptl_crystal_density_diffrn 1.383
_exptl_crystal_density_method 'not measured'
_exptl_crystal_description prism
_exptl_crystal_F_000 284
_exptl_crystal_size_max 0.21
_exptl_crystal_size_mid 0.19
_exptl_crystal_size_min 0.17
_refine_diff_density_max 0.910
_refine_diff_density_min -0.807
_refine_diff_density_rms 0.118
_refine_ls_extinction_method none
_refine_ls_goodness_of_fit_ref 1.034
_refine_ls_hydrogen_treatment mixed
_refine_ls_matrix_type full
_refine_ls_number_parameters 181
_refine_ls_number_reflns 2315
_refine_ls_number_restraints 4
_refine_ls_restrained_S_all 1.033
_refine_ls_R_factor_all 0.0923
_refine_ls_R_factor_gt 0.0807
_refine_ls_shift/su_max 0.002
_refine_ls_shift/su_mean 0.001
_refine_ls_structure_factor_coef Fsqd
_refine_ls_weighting_details 'calc w=1/[\s^2^(Fo^2^)+(0.1280P)^2^+0.0000P] where P=(Fo^2^+2Fc^2^)/3'
_refine_ls_weighting_scheme calc
_refine_ls_wR_factor_gt 0.1947
_refine_ls_wR_factor_ref 0.2114
_reflns_number_gt 1754
_reflns_number_total 2315
_reflns_threshold_expression >2sigma(I)
_cod_data_source_file c8ce01591k2.cif
_cod_data_source_block complex1
_cod_depositor_comments 'Adding full bibliography for 7231723--7231735.cif.'
_cod_database_code 7231723

loop_
_symmetry_equiv_pos_as_xyz
'x, y, z'
'-x, -y, -z'

loop_
_atom_site_label
_atom_site_type_symbol
_atom_site_fract_x
_atom_site_fract_y
_atom_site_fract_z
_atom_site_U_iso_or_equiv
_atom_site_adp_type
_atom_site_occupancy
_atom_site_symmetry_multiplicity
_atom_site_calc_flag
_atom_site_refinement_flags
Li1 Li 0.2375(9) -0.4259(5) 0.6087(5) 0.0360(12) Uani 1 1 d .
S1 S 0.10402(14) 0.22922(7) 0.25777(7) 0.0353(4) Uani 1 1 d .
O1 O 0.1250(4) -0.3490(2) 0.43086(19) 0.0344(6) Uani 1 1 d .
O1W O 0.5474(4) -0.4529(3) 0.6312(3) 0.0507(7) Uani 1 1 d D
H1W1 H 0.608(6) -0.395(3) 0.645(4) 0.076 Uiso 1 1 d D
H1W2 H 0.649(5) -0.520(3) 0.620(4) 0.076 Uiso 1 1 d D
O2 O 0.1556(4) 0.4039(2) -0.3071(2) 0.0380(6) Uani 1 1 d D
H2O H 0.065(5) 0.381(4) -0.348(3) 0.057 Uiso 1 1 d D
O3 O 0.3007(4) 0.2455(2) 0.3125(2) 0.0468(7) Uani 1 1 d .
O4 O -0.1115(4) 0.3037(2) 0.2879(2) 0.0458(7) Uani 1 1 d .
C1 C 0.1196(6) -0.2164(3) 0.3898(3) 0.0318(7) Uani 1 1 d .
C2 C 0.3114(6) -0.1745(3) 0.3508(4) 0.0448(9) Uani 1 1 d .
H2A H 0.4458 -0.2393 0.3523 0.054 Uiso 1 1 calc R
C3 C 0.3065(6) -0.0385(3) 0.3098(3) 0.0443(9) Uani 1 1 d .
H3 H 0.4368 -0.0117 0.2852 0.053 Uiso 1 1 calc R
C4 C 0.1063(5) 0.0575(3) 0.3055(3) 0.0317(7) Uani 1 1 d .
C5 C -0.0874(5) 0.0193(3) 0.3419(3) 0.0368(8) Uani 1 1 d .
H5 H -0.2218 0.0846 0.3387 0.044 Uiso 1 1 calc R
C6 C -0.0798(6) -0.1185(3) 0.3837(3) 0.0379(8) Uani 1 1 d .
H6 H -0.2104 -0.1451 0.4079 0.045 Uiso 1 1 calc R
C7 C 0.1238(6) 0.2769(3) 0.0893(3) 0.0361(8) Uani 1 1 d .
C8 C 0.2908(6) 0.3342(4) 0.0324(3) 0.0459(9) Uani 1 1 d .
H8 H 0.3986 0.3446 0.0836 0.055 Uiso 1 1 calc R
C9 C 0.2988(6) 0.3762(4) -0.0998(3) 0.0482(10) Uani 1 1 d .
H9 H 0.4119 0.4154 -0.1374 0.058 Uiso 1 1 calc R
C10 C 0.1411(6) 0.3609(3) -0.1774(3) 0.0347(8) Uani 1 1 d .
C11 C -0.0271(6) 0.3034(4) -0.1188(3) 0.0469(9) Uani 1 1 d .
H11 H -0.1356 0.2933 -0.1697 0.056 Uiso 1 1 calc R
C12 C -0.0354(7) 0.2618(4) 0.0118(3) 0.0510(10) Uani 1 1 d .
H12 H -0.1487 0.2228 0.0495 0.061 Uiso 1 1 calc R

loop_
_atom_site_aniso_label
_atom_site_aniso_U_11
_atom_site_aniso_U_22
_atom_site_aniso_U_33
_atom_site_aniso_U_23
_atom_site_aniso_U_13
_atom_site_aniso_U_12
Li1 0.046(3) 0.020(3) 0.041(3) -0.004(2) 0.004(2) -0.011(2)
S1 0.0534(7) 0.0152(5) 0.0384(6) -0.0054(4) 0.0041(4) -0.0138(4)
O1 0.0478(14) 0.0130(10) 0.0408(12) -0.0024(9) 0.0005(10) -0.0105(9)
O1W 0.0448(16) 0.0312(14) 0.0848(19) -0.0295(14) 0.0065(13) -0.0107(11)
O2 0.0545(16) 0.0243(12) 0.0371(13) -0.0035(10) 0.0027(10) -0.0193(11)
O3 0.0677(17) 0.0320(13) 0.0467(14) -0.0073(11) -0.0058(12) -0.0263(13)
O4 0.0679(17) 0.0188(12) 0.0482(14) -0.0088(10) 0.0120(12) -0.0088(11)
C1 0.0449(19) 0.0167(15) 0.0342(16) -0.0038(13) 0.0015(13) -0.0127(13)
C2 0.040(2) 0.0189(17) 0.069(2) -0.0044(16) 0.0056(17) -0.0050(14)
C3 0.0379(19) 0.0269(18) 0.064(2) -0.0033(16) 0.0074(16) -0.0132(15)
C4 0.0424(19) 0.0169(15) 0.0342(16) -0.0023(13) 0.0016(13) -0.0104(13)
C5 0.0402(19) 0.0187(16) 0.0464(18) -0.0037(14) 0.0020(14) -0.0050(14)
C6 0.0367(18) 0.0252(17) 0.0519(19) -0.0066(15) 0.0066(14) -0.0137(14)
C7 0.048(2) 0.0151(15) 0.0419(18) -0.0016(13) 0.0015(14) -0.0087(14)
C8 0.054(2) 0.043(2) 0.0416(19) -0.0031(16) 0.0009(15) -0.0239(18)
C9 0.052(2) 0.046(2) 0.049(2) -0.0025(18) 0.0045(16) -0.0288(19)
C10 0.049(2) 0.0157(15) 0.0366(17) -0.0016(13) 0.0025(14) -0.0110(14)
C11 0.056(2) 0.049(2) 0.043(2) -0.0104(17) 0.0059(16) -0.0294(19)
C12 0.057(2) 0.057(3) 0.047(2) -0.0082(19) 0.0103(17) -0.037(2)

loop_
_atom_type_symbol
_atom_type_description
_atom_type_scat_dispersion_real
_atom_type_scat_dispersion_imag
_atom_type_scat_source
C C 0.0033 0.0016 'International Tables Vol C Tables 4.2.6.8 and 6.1.1.4'
H H 0.0000 0.0000 'International Tables Vol C Tables 4.2.6.8 and 6.1.1.4'
O O 0.0106 0.0060 'International Tables Vol C Tables 4.2.6.8 and 6.1.1.4'
S S 0.1246 0.1234 'International Tables Vol C Tables 4.2.6.8 and 6.1.1.4'
Li Li -0.0003 0.0001 'International Tables Vol C Tables 4.2.6.8 and 6.1.1.4'

loop_
_geom_angle_atom_site_label_1
_geom_angle_atom_site_label_2
_geom_angle_atom_site_label_3
_geom_angle
_geom_angle_site_symmetry_1
_geom_angle_site_symmetry_3
O1W Li1 O1 114.5(3) . .
O1W Li1 O4 103.0(3) . 2_556
O1 Li1 O4 111.2(3) . 2_556
O1W Li1 O2 109.6(3) . 1_546
O1 Li1 O2 112.3(3) . 1_546
O4 Li1 O2 105.5(3) 2_556 1_546
O1W Li1 C1 104.5(2) . .
O1 Li1 C1 27.58(11) . .
O4 Li1 C1 90.1(2) 2_556 .
O2 Li1 C1 137.7(3) 1_546 .
O4 S1 O3 117.90(15) . .
O4 S1 C4 106.99(14) . .
O3 S1 C4 109.12(14) . .
O4 S1 C7 107.86(14) . .
O3 S1 C7 107.41(15) . .
C4 S1 C7 107.09(15) . .
C1 O1 Li1 110.4(2) . .
Li1 O1W H1W1 125(3) . .
Li1 O1W H1W2 126(3) . .
H1W1 O1W H1W2 109.1(17) . .
C10 O2 Li1 121.3(2) . 1_564
C10 O2 H2O 113(3) . .
Li1 O2 H2O 117(3) 1_564 .
S1 O4 Li1 139.4(2) . 2_556
O1 C1 C6 120.3(3) . .
O1 C1 C2 121.1(3) . .
C6 C1 C2 118.6(3) . .
C6 C1 Li1 119.2(2) . .
C2 C1 Li1 106.4(2) . .
C3 C2 C1 121.2(3) . .
C3 C2 H2A 119.4 . .
C1 C2 H2A 119.4 . .
C2 C3 C4 119.3(3) . .
C2 C3 H3 120.3 . .
C4 C3 H3 120.3 . .
C5 C4 C3 120.9(3) . .
C5 C4 S1 120.2(3) . .
C3 C4 S1 118.8(2) . .
C4 C5 C6 119.1(3) . .
C4 C5 H5 120.4 . .
C6 C5 H5 120.4 . .
C1 C6 C5 120.9(3) . .
C1 C6 H6 119.6 . .
C5 C6 H6 119.6 . .
C8 C7 C12 119.2(3) . .
C8 C7 S1 120.8(3) . .
C12 C7 S1 119.9(3) . .
C7 C8 C9 120.1(3) . .
C7 C8 H8 119.9 . .
C9 C8 H8 119.9 . .
C8 C9 C10 120.8(3) . .
C8 C9 H9 119.6 . .
C10 C9 H9 119.6 . .
O2 C10 C9 118.8(3) . .
O2 C10 C11 122.8(3) . .
C9 C10 C11 118.4(3) . .
C12 C11 C10 120.9(3) . .
C12 C11 H11 119.6 . .
C10 C11 H11 119.6 . .
C11 C12 C7 120.5(3) . .
C11 C12 H12 119.8 . .
C7 C12 H12 119.8 . .

loop_
_geom_bond_atom_site_label_1
_geom_bond_atom_site_label_2
_geom_bond_distance
_geom_bond_site_symmetry_2
Li1 O1W 1.882(6) .
Li1 O1 1.940(6) .
Li1 O4 1.943(6) 2_556
Li1 O2 1.966(5) 1_546
Li1 C1 2.717(6) .
S1 O4 1.443(3) .
S1 O3 1.445(2) .
S1 C4 1.745(3) .
S1 C7 1.756(3) .
O1 C1 1.343(4) .
O1W H1W1 0.85(3) .
O1W H1W2 0.85(3) .
O2 C10 1.353(4) .
O2 Li1 1.966(5) 1_564
O2 H2O 0.85(3) .
O4 Li1 1.943(6) 2_556
C1 C6 1.383(5) .
C1 C2 1.386(5) .
C2 C3 1.378(5) .
C2 H2A 0.9300 .
C3 C4 1.379(5) .
C3 H3 0.9300 .
C4 C5 1.375(4) .
C5 C6 1.393(4) .
C5 H5 0.9300 .
C6 H6 0.9300 .
C7 C8 1.374(5) .
C7 C12 1.385(5) .
C8 C9 1.374(5) .
C8 H8 0.9300 .
C9 C10 1.381(5) .
C9 H9 0.9300 .
C10 C11 1.387(5) .
C11 C12 1.358(5) .
C11 H11 0.9300 .
C12 H12 0.9300 .

loop_
_geom_hbond_atom_site_label_D
_geom_hbond_atom_site_label_H
_geom_hbond_atom_site_label_A
_geom_hbond_distance_DH
_geom_hbond_distance_HA
_geom_hbond_distance_DA
_geom_hbond_angle_DHA
_geom_hbond_site_symmetry_A
O1W H1W1 O3 0.85(3) 1.986(11) 2.826(3) 170(4) 2_656
O1W H1W2 O1 0.85(3) 1.890(12) 2.736(3) 172(4) 2_646
O2 H2O O1 0.85(3) 1.664(11) 2.509(3) 176(4) 2

loop_
_geom_torsion_atom_site_label_1
_geom_torsion_atom_site_label_2
_geom_torsion_atom_site_label_3
_geom_torsion_atom_site_label_4
_geom_torsion
_geom_torsion_site_symmetry_1
_geom_torsion_site_symmetry_4
O1W Li1 O1 C1 -74.0(4) . .
O4 Li1 O1 C1 42.3(4) 2_556 .
O2 Li1 O1 C1 160.3(3) 1_546 .
O3 S1 O4 Li1 -2.7(3) . 2_556
C4 S1 O4 Li1 120.7(3) . 2_556
C7 S1 O4 Li1 -124.4(3) . 2_556
Li1 O1 C1 C6 -101.2(3) . .
Li1 O1 C1 C2 79.8(4) . .
O1W Li1 C1 O1 115.4(4) . .
O4 Li1 C1 O1 -141.1(4) 2_556 .
O2 Li1 C1 O1 -27.6(4) 1_546 .
O1W Li1 C1 C6 -140.6(3) . .
O1 Li1 C1 C6 104.1(3) . .
O4 Li1 C1 C6 -37.0(3) 2_556 .
O2 Li1 C1 C6 76.5(5) 1_546 .
O1W Li1 C1 C2 -3.2(3) . .
O1 Li1 C1 C2 -118.5(4) . .
O4 Li1 C1 C2 100.3(3) 2_556 .
O2 Li1 C1 C2 -146.1(4) 1_546 .
O1 C1 C2 C3 -179.4(3) . .
C6 C1 C2 C3 1.6(5) . .
Li1 C1 C2 C3 -136.0(3) . .
C1 C2 C3 C4 -1.1(6) . .
C2 C3 C4 C5 0.2(5) . .
C2 C3 C4 S1 178.2(3) . .
O4 S1 C4 C5 9.8(3) . .
O3 S1 C4 C5 138.4(3) . .
C7 S1 C4 C5 -105.6(3) . .
O4 S1 C4 C3 -168.1(3) . .
O3 S1 C4 C3 -39.5(3) . .
C7 S1 C4 C3 76.5(3) . .
C3 C4 C5 C6 0.0(5) . .
S1 C4 C5 C6 -177.9(2) . .
O1 C1 C6 C5 179.7(3) . .
C2 C1 C6 C5 -1.3(5) . .
Li1 C1 C6 C5 131.0(3) . .
C4 C5 C6 C1 0.5(5) . .
O4 S1 C7 C8 120.7(3) . .
O3 S1 C7 C8 -7.3(4) . .
C4 S1 C7 C8 -124.4(3) . .
O4 S1 C7 C12 -56.7(3) . .
O3 S1 C7 C12 175.2(3) . .
C4 S1 C7 C12 58.1(3) . .
C12 C7 C8 C9 0.1(6) . .
S1 C7 C8 C9 -177.3(3) . .
C7 C8 C9 C10 -0.4(6) . .
Li1 O2 C10 C9 -40.0(4) 1_564 .
Li1 O2 C10 C11 139.2(4) 1_564 .
C8 C9 C10 O2 179.9(3) . .
C8 C9 C10 C11 0.6(6) . .
O2 C10 C11 C12 -179.9(3) . .
C9 C10 C11 C12 -0.7(6) . .
C10 C11 C12 C7 0.5(6) . .
C8 C7 C12 C11 -0.2(6) . .
S1 C7 C12 C11 177.3(3) . .
